data_7040688
loop_
_publ_author_name
'Rota Martir, Diego'
'Hedley, Gordon J.'
'Cordes, David B.'
'Slawin, Alexandra M. Z.'
'Escudero, Daniel'
'Jacquemin, Denis'
'Kosikova, Tamara'
'Philp, Douglas'
'Dawson, Daniel M.'
'Ashbrook, Sharon E.'
'Samuel, Ifor D. W.'
'Zysman-Colman, Eli'

_publ_section_title
;
 Exploring the self-assembly and energy transfer of dynamic supramolecular
 iridium-porphyrin systems.
;
_journal_issue 43
_journal_name_full 'Dalton transactions (Cambridge, England : 2003)'
_journal_page_first 17195
_journal_page_last 17205
_journal_paper_doi 10.1039/c6dt02619b
_journal_volume 45
_journal_year 2016
_chemical_formula_moiety 'C104 H78 Ir N10 Zn, F6 P, 0.5(C6 H14)'
_chemical_formula_sum 'C107 H85 F6 Ir N10 P Zn'
_chemical_formula_weight 1913.48
_space_group_crystal_system triclinic
_space_group_IT_number 2
_space_group_name_Hall '-P 1'
_space_group_name_H-M_alt 'P -1'
_symmetry_space_group_name_Hall '-P 1'
_symmetry_space_group_name_H-M 'P -1'
_atom_sites_solution_hydrogens geom
_atom_sites_solution_primary direct
_atom_sites_solution_secondary difmap
_audit_creation_date 2015-12-18
_audit_creation_method 'by CrystalStructure 4.1'
_audit_update_record
;
2016-04-07 deposited with the CCDC.
2016-09-22 downloaded from the CCDC.
;
_cell_angle_alpha 90.852(18)
_cell_angle_beta 95.520(18)
_cell_angle_gamma 90.267(12)
_cell_formula_units_Z 2
_cell_length_a 10.986(6)
_cell_length_b 20.260(12)
_cell_length_c 22.532(12)
_cell_measurement_reflns_used 1758
_cell_measurement_temperature 173
_cell_measurement_theta_max 46.70
_cell_measurement_theta_min 19.20
_cell_volume 4991(5)
_computing_cell_refinement 'CrystalClear-SM Expert 2.1 b32'
_computing_data_collection 'CrystalClear-SM Expert 2.1 b32 (Rigaku, 2014)'
_computing_data_reduction 'CrystalClear-SM Expert 2.1 b32'
_computing_molecular_graphics 'CrystalStructure 4.1'
_computing_publication_material 'CrystalStructure 4.1 (Rigaku, 2014)'
_computing_structure_refinement 'SHELXL2013 (Sheldrick, 2008)'
_computing_structure_solution 'SIR2004 (Burla, et al., 2005)'
_diffrn_ambient_temperature 173
_diffrn_detector_area_resol_mean 5.814
_diffrn_measured_fraction_theta_full 0.964
_diffrn_measured_fraction_theta_max 0.964
_diffrn_measurement_device_type 'Rigaku XtaLAB P100'
_diffrn_measurement_method \w
_diffrn_radiation_type 'Cu K\a'
_diffrn_radiation_wavelength 1.54187
_diffrn_reflns_av_R_equivalents 0.2207
_diffrn_reflns_Laue_measured_fraction_full 0.964
_diffrn_reflns_Laue_measured_fraction_max 0.964
_diffrn_reflns_limit_h_max 13
_diffrn_reflns_limit_h_min -13
_diffrn_reflns_limit_k_max 24
_diffrn_reflns_limit_k_min -23
_diffrn_reflns_limit_l_max 17
_diffrn_reflns_limit_l_min -26
_diffrn_reflns_number 49726
_diffrn_reflns_point_group_measured_fraction_full 0.964
_diffrn_reflns_point_group_measured_fraction_max 0.964
_diffrn_reflns_theta_full 67.573
_diffrn_reflns_theta_max 67.573
_diffrn_reflns_theta_min 1.970
_diffrn_standards_number 0
_exptl_absorpt_coefficient_mu 3.427
_exptl_absorpt_correction_T_max 0.966
_exptl_absorpt_correction_T_min 0.390
_exptl_absorpt_correction_type multi-scan
_exptl_absorpt_process_details 'REQAB (Rigaku, 1998)'
_exptl_crystal_colour red
_exptl_crystal_density_diffrn 1.273
_exptl_crystal_density_method 'not measured'
_exptl_crystal_description needle
_exptl_crystal_F_000 1946.00
_exptl_crystal_recrystallization_method 'Re-crystallisation from solvent'
_exptl_crystal_size_max 0.240
_exptl_crystal_size_mid 0.010
_exptl_crystal_size_min 0.010
_refine_diff_density_max 2.73
_refine_diff_density_min -2.92
_refine_ls_extinction_method none
_refine_ls_goodness_of_fit_ref 1.199
_refine_ls_hydrogen_treatment constr
_refine_ls_number_parameters 1069
_refine_ls_number_reflns 17349
_refine_ls_number_restraints 1191
_refine_ls_R_factor_all 0.3228
_refine_ls_R_factor_gt 0.1904
_refine_ls_shift/su_max 0.000
_refine_ls_structure_factor_coef Fsqd
_refine_ls_weighting_details 'w = 1/[\s^2^(Fo^2^)+(0.2000P)^2^] where P=(Fo^2^+2Fc^2^)/3'
_refine_ls_weighting_scheme calc
_refine_ls_wR_factor_gt 0.4353
_refine_ls_wR_factor_ref 0.5484
_reflns_number_gt 4938
_reflns_number_total 17349
_reflns_threshold_expression F^2^>2.0\s(F^2^)
_cod_data_source_file c6dt02619b2.cif
_cod_data_source_block 1a
_cod_depositor_comments 'Adding full bibliography for 7040687--7040691.cif.'
_cod_database_code 7040688
_solvent_exptl_crystal_recrystallization_method Dichloromethane/hexane/pentane

loop_
_space_group_symop_id
_space_group_symop_operation_xyz
1 +X,+Y,+Z
2 -X,-Y,-Z

loop_
_atom_site_label
_atom_site_type_symbol
_atom_site_fract_x
_atom_site_fract_y
_atom_site_fract_z
_atom_site_U_iso_or_equiv
_atom_site_adp_type
_atom_site_occupancy
_atom_site_site_symmetry_order
_atom_site_calc_flag
_atom_site_refinement_flags_posn
_atom_site_refinement_flags_adp
Ir1 Ir 0.49285(12) 0.29067(7) 0.20919(6) 0.1202(5) Uani 1 1 d D U
Zn1 Zn 1.0451(4) 0.76474(19) 0.26895(18) 0.1268(11) Uani 1 1 d . U
P1 P 0.0194(11) 0.3613(7) 0.3369(5) 0.182(4) Uani 1 1 d D U
F1 F -0.083(3) 0.3972(18) 0.3651(14) 0.269(9) Uani 1 1 d D U
F2 F 0.079(2) 0.3623(17) 0.4009(9) 0.234(8) Uani 1 1 d D U
F3 F -0.026(3) 0.2911(12) 0.3510(13) 0.255(8) Uani 1 1 d D U
F4 F -0.043(2) 0.3536(16) 0.2714(9) 0.224(7) Uani 1 1 d D U
F5 F 0.119(3) 0.4085(16) 0.3203(12) 0.245(8) Uani 1 1 d D U
F6 F 0.116(3) 0.3165(16) 0.3097(13) 0.252(7) Uani 1 1 d D U
N1 N 0.3587(15) 0.3444(9) 0.1740(8) 0.107(4) Uani 1 1 d D U
N22 N 0.6219(15) 0.2290(9) 0.2355(8) 0.105(4) Uani 1 1 d D U
N43 N 0.6064(15) 0.3756(8) 0.2226(9) 0.108(4) Uani 1 1 d D U
N52 N 0.955(2) 0.6713(10) 0.2727(9) 0.115(5) Uani 1 1 d . U
N55 N 0.4704(16) 0.3137(9) 0.2949(6) 0.102(4) Uani 1 1 d D U
N64 N 0.414(2) 0.4367(11) 0.5934(10) 0.126(5) Uani 1 1 d . U
N67 N 1.111(2) 0.7541(13) 0.1896(11) 0.134(5) Uani 1 1 d . U
N74 N 0.903(2) 0.8156(11) 0.2293(11) 0.130(5) Uani 1 1 d . U
N80 N 0.999(2) 0.7963(12) 0.3462(11) 0.136(5) Uani 1 1 d . U
N86 N 1.218(2) 0.7412(12) 0.3080(11) 0.131(5) Uani 1 1 d . U
C2 C 0.330(2) 0.3491(13) 0.1098(10) 0.110(6) Uani 1 1 d . U
C3 C 0.221(2) 0.3734(14) 0.0859(12) 0.116(6) Uani 1 1 d . U
H3 H 0.2031 0.3712 0.0439 0.140 Uiso 1 1 calc R U
C4 C 0.1360(19) 0.4006(14) 0.1189(12) 0.123(6) Uani 1 1 d D U
C5 C 0.165(2) 0.4002(15) 0.1762(13) 0.128(8) Uani 1 1 d . U
H5 H 0.1043 0.4168 0.2000 0.153 Uiso 1 1 calc R U
C6 C 0.270(2) 0.3790(13) 0.2063(12) 0.113(6) Uani 1 1 d . U
H6 H 0.2852 0.3868 0.2480 0.136 Uiso 1 1 calc R U
C7 C 0.423(2) 0.3099(15) 0.0806(11) 0.124(7) Uani 1 1 d D U
C8 C 0.5058(19) 0.2756(11) 0.1218(7) 0.106(4) Uani 1 1 d D U
C9 C 0.596(2) 0.2426(14) 0.0912(12) 0.128(8) Uani 1 1 d D U
H9 H 0.6598 0.2221 0.1160 0.154 Uiso 1 1 calc R U
C10 C 0.605(3) 0.2362(15) 0.0316(11) 0.125(7) Uani 1 1 d . U
H10 H 0.6637 0.2094 0.0148 0.150 Uiso 1 1 calc R U
C11 C 0.518(2) 0.2732(16) -0.0021(12) 0.127(7) Uani 1 1 d . U
H11 H 0.5203 0.2724 -0.0442 0.153 Uiso 1 1 calc R U
C12 C 0.427(3) 0.3118(15) 0.0212(11) 0.121(6) Uani 1 1 d . U
H12 H 0.3710 0.3376 -0.0036 0.145 Uiso 1 1 calc R U
C13 C 0.0124(12) 0.4236(10) 0.0893(8) 0.121(6) Uani 1 1 d DG U
C14 C -0.0773(17) 0.3762(8) 0.0737(9) 0.133(7) Uani 1 1 d G U
C15 C -0.1918(15) 0.3951(9) 0.0482(8) 0.134(7) Uani 1 1 d G U
H15 H -0.2530 0.3627 0.0375 0.161 Uiso 1 1 calc R U
C16 C -0.2166(12) 0.4615(11) 0.0383(8) 0.126(6) Uani 1 1 d G U
C17 C -0.1270(17) 0.5089(8) 0.0540(9) 0.139(8) Uani 1 1 d G U
H17 H -0.1440 0.5542 0.0473 0.167 Uiso 1 1 calc R U
C18 C -0.0125(15) 0.4899(9) 0.0795(9) 0.135(7) Uani 1 1 d G U
C19 C -0.048(3) 0.3041(18) 0.0886(17) 0.163(11) Uani 1 1 d . U
H19A H -0.0242 0.3006 0.1315 0.244 Uiso 1 1 calc R U
H19B H 0.0186 0.2889 0.0663 0.244 Uiso 1 1 calc R U
H19C H -0.1212 0.2768 0.0778 0.244 Uiso 1 1 calc R U
C20 C -0.348(3) 0.4854(18) 0.0070(14) 0.147(9) Uani 1 1 d . U
H20A H -0.3646 0.5305 0.0203 0.221 Uiso 1 1 calc R U
H20B H -0.4129 0.4558 0.0183 0.221 Uiso 1 1 calc R U
H20C H -0.3472 0.4843 -0.0364 0.221 Uiso 1 1 calc R U
C21 C 0.081(3) 0.5462(16) 0.0973(15) 0.141(9) Uani 1 1 d . U
H21A H 0.0445 0.5888 0.0856 0.212 Uiso 1 1 calc R U
H21B H 0.1547 0.5393 0.0769 0.212 Uiso 1 1 calc R U
H21C H 0.1022 0.5462 0.1405 0.212 Uiso 1 1 calc R U
C23 C 0.593(3) 0.1557(14) 0.2367(12) 0.122(6) Uani 1 1 d . U
C24 C 0.676(3) 0.1080(16) 0.2468(14) 0.135(8) Uani 1 1 d . U
H24 H 0.6511 0.0629 0.2449 0.162 Uiso 1 1 calc R U
C25 C 0.796(3) 0.1238(17) 0.2597(16) 0.149(8) Uani 1 1 d . U
C26 C 0.838(2) 0.1907(15) 0.2568(15) 0.134(9) Uani 1 1 d . U
H26 H 0.9224 0.2017 0.2635 0.161 Uiso 1 1 calc R U
C27 C 0.749(2) 0.2394(15) 0.2437(15) 0.133(9) Uani 1 1 d . U
H27 H 0.7775 0.2834 0.2400 0.160 Uiso 1 1 calc R U
C28 C 0.455(2) 0.1459(14) 0.2269(11) 0.115(6) Uani 1 1 d . U
C29 C 0.391(2) 0.2064(10) 0.2113(12) 0.117(5) Uani 1 1 d D U
C30 C 0.264(3) 0.2029(15) 0.2021(13) 0.129(7) Uani 1 1 d . U
H30 H 0.2183 0.2412 0.1908 0.154 Uiso 1 1 calc R U
C31 C 0.200(3) 0.1395(16) 0.2100(15) 0.143(9) Uani 1 1 d . U
H31 H 0.1136 0.1358 0.2050 0.171 Uiso 1 1 calc R U
C32 C 0.276(3) 0.0842(17) 0.2256(16) 0.149(10) Uani 1 1 d . U
H32 H 0.2393 0.0421 0.2292 0.179 Uiso 1 1 calc R U
C33 C 0.398(3) 0.0904(18) 0.2354(19) 0.173(14) Uani 1 1 d . U
H33 H 0.4444 0.0533 0.2490 0.207 Uiso 1 1 calc R U
C34 C 0.8886(19) 0.0714(11) 0.2709(14) 0.156(7) Uani 1 1 d G U
C35 C 0.915(2) 0.0309(14) 0.2236(11) 0.168(9) Uani 1 1 d G U
C36 C 1.004(2) -0.0174(12) 0.2323(13) 0.197(13) Uani 1 1 d G U
H36 H 1.0226 -0.0451 0.2000 0.237 Uiso 1 1 calc R U
C37 C 1.0668(19) -0.0252(11) 0.2884(15) 0.164(8) Uani 1 1 d G U
C38 C 1.040(2) 0.0153(14) 0.3357(11) 0.193(12) Uani 1 1 d G U
H38 H 1.0828 0.0100 0.3741 0.231 Uiso 1 1 calc R U
C39 C 0.951(3) 0.0636(14) 0.3270(12) 0.215(18) Uani 1 1 d G U
C40 C 0.855(3) 0.0401(18) 0.1558(18) 0.170(10) Uani 1 1 d . U
H40A H 0.8873 0.0062 0.1300 0.254 Uiso 1 1 calc R U
H40B H 0.7664 0.0357 0.1543 0.254 Uiso 1 1 calc R U
H40C H 0.8766 0.0839 0.1419 0.254 Uiso 1 1 calc R U
C41 C 1.167(4) -0.079(2) 0.300(3) 0.218(15) Uani 1 1 d . U
H41A H 1.1393 -0.1113 0.3278 0.327 Uiso 1 1 calc R U
H41B H 1.2426 -0.0576 0.3182 0.327 Uiso 1 1 calc R U
H41C H 1.1819 -0.1004 0.2627 0.327 Uiso 1 1 calc R U
C42 C 0.931(5) 0.112(2) 0.376(2) 0.215(18) Uani 1 1 d . U
H42A H 0.9254 0.0884 0.4136 0.322 Uiso 1 1 calc R U
H42B H 0.8547 0.1362 0.3662 0.322 Uiso 1 1 calc R U
H42C H 0.9995 0.1435 0.3815 0.322 Uiso 1 1 calc R U
C44 C 0.612(2) 0.4063(13) 0.2774(11) 0.109(5) Uani 1 1 d . U
C45 C 0.6806(19) 0.4629(11) 0.2889(11) 0.103(5) Uani 1 1 d . U
H45 H 0.6767 0.4857 0.3258 0.123 Uiso 1 1 calc R U
C46 C 0.752(3) 0.4863(14) 0.2502(13) 0.123(6) Uani 1 1 d . U
C47 C 0.749(2) 0.4588(13) 0.1928(12) 0.115(6) Uani 1 1 d . U
H47 H 0.7925 0.4773 0.1624 0.138 Uiso 1 1 calc R U
C48 C 0.677(2) 0.4011(14) 0.1840(12) 0.122(7) Uani 1 1 d . U
H48 H 0.6795 0.3783 0.1470 0.146 Uiso 1 1 calc R U
C49 C 0.823(2) 0.5528(13) 0.2616(11) 0.108(5) Uani 1 1 d . U
C50 C 0.936(3) 0.5598(16) 0.2384(16) 0.147(10) Uani 1 1 d . U
H50 H 0.9681 0.5232 0.2185 0.176 Uiso 1 1 calc R U
C51 C 1.000(3) 0.6164(15) 0.2432(16) 0.145(10) Uani 1 1 d . U
H51 H 1.0755 0.6193 0.2265 0.174 Uiso 1 1 calc R U
C53 C 0.853(3) 0.6648(14) 0.2960(13) 0.126(7) Uani 1 1 d . U
H53 H 0.8232 0.7014 0.3169 0.151 Uiso 1 1 calc R U
C54 C 0.781(2) 0.6044(12) 0.2916(10) 0.105(5) Uani 1 1 d . U
H54 H 0.7062 0.6014 0.3095 0.126 Uiso 1 1 calc R U
C56 C 0.538(2) 0.3742(13) 0.3211(11) 0.112(6) Uani 1 1 d . U
C57 C 0.526(3) 0.3952(14) 0.3780(11) 0.118(6) Uani 1 1 d . U
H57 H 0.5742 0.4319 0.3931 0.142 Uiso 1 1 calc R U
C58 C 0.450(3) 0.3674(14) 0.4146(12) 0.120(6) Uani 1 1 d . U
C59 C 0.387(3) 0.3110(15) 0.3914(12) 0.128(8) Uani 1 1 d . U
H59 H 0.3356 0.2887 0.4164 0.154 Uiso 1 1 calc R U
C60 C 0.394(2) 0.2862(11) 0.3356(11) 0.102(5) Uani 1 1 d . U
H60 H 0.3452 0.2487 0.3232 0.122 Uiso 1 1 calc R U
C61 C 0.440(3) 0.3891(13) 0.4757(12) 0.119(6) Uani 1 1 d . U
C62 C 0.540(3) 0.4131(13) 0.5117(12) 0.124(6) Uani 1 1 d . U
H62 H 0.6188 0.4141 0.4973 0.149 Uiso 1 1 calc R U
C63 C 0.524(3) 0.4371(16) 0.5725(14) 0.139(8) Uani 1 1 d . U
H63 H 0.5928 0.4533 0.5973 0.167 Uiso 1 1 calc R U
C65 C 0.318(3) 0.4116(15) 0.5595(12) 0.127(7) Uani 1 1 d . U
H65 H 0.2404 0.4103 0.5744 0.153 Uiso 1 1 calc R U
C66 C 0.332(3) 0.3867(15) 0.5007(13) 0.131(7) Uani 1 1 d . U
H66 H 0.2631 0.3676 0.4781 0.158 Uiso 1 1 calc R U
C68 C 1.057(3) 0.7707(15) 0.1337(14) 0.132(6) Uani 1 1 d . U
C69 C 1.119(3) 0.7461(16) 0.0803(15) 0.140(7) Uani 1 1 d . U
H69 H 1.0942 0.7497 0.0389 0.168 Uiso 1 1 calc R U
C70 C 1.227(3) 0.7149(15) 0.1114(13) 0.132(6) Uani 1 1 d . U
H70 H 1.2894 0.6922 0.0929 0.158 Uiso 1 1 calc R U
C71 C 1.223(3) 0.7253(15) 0.1787(14) 0.129(6) Uani 1 1 d . U
C72 C 0.943(3) 0.8129(15) 0.1274(11) 0.137(6) Uani 1 1 d D U
C73 C 0.873(3) 0.8310(14) 0.1664(15) 0.131(6) Uani 1 1 d . U
C75 C 0.813(3) 0.8488(13) 0.2558(15) 0.125(5) Uani 1 1 d . U
C76 C 0.718(3) 0.8788(16) 0.2095(15) 0.141(7) Uani 1 1 d . U
H76 H 0.6441 0.9009 0.2161 0.169 Uiso 1 1 calc R U
C77 C 0.766(3) 0.8656(16) 0.1561(17) 0.141(7) Uani 1 1 d . U
H77 H 0.7298 0.8784 0.1180 0.170 Uiso 1 1 calc R U
C78 C 0.801(3) 0.8541(16) 0.3165(16) 0.140(6) Uani 1 1 d . U
C79 C 0.895(3) 0.8308(18) 0.3610(16) 0.149(8) Uani 1 1 d . U
C81 C 1.069(3) 0.7981(16) 0.4075(15) 0.142(8) Uani 1 1 d . U
C82 C 1.002(4) 0.821(2) 0.4526(18) 0.173(13) Uani 1 1 d . U
H82 H 1.0246 0.8187 0.4943 0.208 Uiso 1 1 calc R U
C83 C 0.897(4) 0.846(2) 0.4259(18) 0.189(15) Uani 1 1 d . U
H83 H 0.8366 0.8699 0.4449 0.226 Uiso 1 1 calc R U
C84 C 1.189(3) 0.7702(15) 0.4115(14) 0.136(6) Uani 1 1 d . U
C85 C 1.257(3) 0.7448(16) 0.3664(15) 0.138(7) Uani 1 1 d . U
C87 C 1.314(3) 0.7131(15) 0.2799(15) 0.134(6) Uani 1 1 d . U
C88 C 1.409(3) 0.6960(14) 0.3233(14) 0.130(6) Uani 1 1 d . U
H88 H 1.4809 0.6723 0.3161 0.156 Uiso 1 1 calc R U
C89 C 1.381(3) 0.7195(15) 0.3779(15) 0.135(7) Uani 1 1 d . U
H89 H 1.4304 0.7193 0.4148 0.162 Uiso 1 1 calc R U
C90 C 1.314(3) 0.7017(14) 0.2164(14) 0.129(5) Uani 1 1 d . U
C91 C 0.910(3) 0.8304(13) 0.0621(8) 0.157(8) Uani 1 1 d DG U
C92 C 0.807(2) 0.8051(13) 0.0285(11) 0.175(13) Uani 1 1 d G U
H92 H 0.7575 0.7728 0.0448 0.210 Uiso 1 1 calc R U
C93 C 0.776(2) 0.8272(15) -0.0292(11) 0.199(16) Uani 1 1 d G U
H93 H 0.7061 0.8099 -0.0522 0.238 Uiso 1 1 calc R U
C94 C 0.849(3) 0.8745(15) -0.0531(9) 0.198(16) Uani 1 1 d G U
H94 H 0.8277 0.8895 -0.0925 0.237 Uiso 1 1 calc R U
C95 C 0.951(3) 0.8998(14) -0.0195(12) 0.215(19) Uani 1 1 d G U
H95 H 1.0009 0.9321 -0.0358 0.258 Uiso 1 1 calc R U
C96 C 0.982(2) 0.8777(14) 0.0382(11) 0.188(15) Uani 1 1 d G U
H96 H 1.0523 0.8950 0.0612 0.226 Uiso 1 1 calc R U
C97 C 0.6971(17) 0.8866(12) 0.3383(11) 0.144(7) Uani 1 1 d G U
C98 C 0.583(2) 0.8557(10) 0.3312(11) 0.153(9) Uani 1 1 d G U
H98 H 0.5758 0.8119 0.3156 0.184 Uiso 1 1 calc R U
C99 C 0.4805(16) 0.8889(12) 0.3470(11) 0.153(9) Uani 1 1 d G U
H99 H 0.4027 0.8677 0.3421 0.184 Uiso 1 1 calc R U
C100 C 0.491(2) 0.9529(13) 0.3699(13) 0.182(13) Uani 1 1 d G U
H100 H 0.4211 0.9756 0.3807 0.219 Uiso 1 1 calc R U
C101 C 0.605(3) 0.9838(11) 0.3770(14) 0.205(18) Uani 1 1 d G U
H101 H 0.6127 1.0276 0.3927 0.246 Uiso 1 1 calc R U
C102 C 0.708(2) 0.9507(13) 0.3612(14) 0.192(16) Uani 1 1 d G U
H102 H 0.7859 0.9718 0.3661 0.231 Uiso 1 1 calc R U
C103 C 1.255(2) 0.7724(12) 0.4749(8) 0.159(8) Uani 1 1 d G U
C104 C 1.350(2) 0.8176(12) 0.4871(10) 0.153(9) Uani 1 1 d G U
H104 H 1.3784 0.8423 0.4557 0.184 Uiso 1 1 calc R U
C105 C 1.403(2) 0.8266(12) 0.5452(12) 0.182(13) Uani 1 1 d G U
H105 H 1.4678 0.8574 0.5535 0.219 Uiso 1 1 calc R U
C106 C 1.361(3) 0.7904(15) 0.5911(8) 0.195(15) Uani 1 1 d G U
H106 H 1.3972 0.7965 0.6308 0.235 Uiso 1 1 calc R U
C107 C 1.266(2) 0.7452(14) 0.5789(9) 0.185(13) Uani 1 1 d G U
H107 H 1.2371 0.7205 0.6103 0.222 Uiso 1 1 calc R U
C108 C 1.213(2) 0.7362(11) 0.5208(11) 0.157(9) Uani 1 1 d G U
H108 H 1.1477 0.7054 0.5125 0.189 Uiso 1 1 calc R U
C109 C 1.4244(17) 0.6737(12) 0.1936(10) 0.147(7) Uani 1 1 d G U
C110 C 1.527(2) 0.7124(9) 0.1877(10) 0.139(7) Uani 1 1 d G U
H110 H 1.5279 0.7578 0.1992 0.167 Uiso 1 1 calc R U
C111 C 1.6291(17) 0.6849(13) 0.1651(11) 0.164(10) Uani 1 1 d G U
H111 H 1.6993 0.7114 0.1611 0.197 Uiso 1 1 calc R U
C112 C 1.6282(19) 0.6186(14) 0.1482(11) 0.173(11) Uani 1 1 d G U
H112 H 1.6978 0.5998 0.1327 0.208 Uiso 1 1 calc R U
C113 C 1.525(2) 0.5798(10) 0.1541(11) 0.165(10) Uani 1 1 d G U
H113 H 1.5247 0.5345 0.1426 0.198 Uiso 1 1 calc R U
C114 C 1.4235(19) 0.6074(11) 0.1768(11) 0.156(9) Uani 1 1 d G U
H114 H 1.3533 0.5809 0.1808 0.187 Uiso 1 1 calc R U
C121 C 1.125(4) 0.578(3) 0.398(2) 0.22(2) Uani 1 1 d D U
H12A H 1.1903 0.5555 0.3799 0.337 Uiso 1 1 calc R U
H12B H 1.1433 0.6254 0.4022 0.337 Uiso 1 1 calc R U
H12C H 1.0472 0.5715 0.3737 0.337 Uiso 1 1 calc R U
C122 C 1.114(4) 0.551(3) 0.459(2) 0.26(2) Uani 1 1 d D U
H12D H 1.1766 0.5155 0.4640 0.307 Uiso 1 1 calc R U
H12E H 1.1416 0.5863 0.4877 0.307 Uiso 1 1 calc R U
C123 C 1.001(4) 0.523(3) 0.4796(19) 0.207(19) Uani 1 1 d D U
H12F H 0.9551 0.5607 0.4939 0.248 Uiso 1 1 calc R U
H12G H 0.9524 0.5050 0.4436 0.248 Uiso 1 1 calc R U

loop_
_atom_site_aniso_label
_atom_site_aniso_U_11
_atom_site_aniso_U_22
_atom_site_aniso_U_33
_atom_site_aniso_U_23
_atom_site_aniso_U_13
_atom_site_aniso_U_12
Ir1 0.1124(9) 0.1219(9) 0.1251(9) 0.0127(6) 0.0037(6) -0.0132(6)
Zn1 0.126(3) 0.109(2) 0.146(3) 0.013(2) 0.012(2) -0.0163(19)
P1 0.133(7) 0.250(12) 0.163(7) 0.008(7) 0.009(5) -0.035(7)
F1 0.232(14) 0.343(19) 0.237(15) 0.011(13) 0.050(11) 0.006(12)
F2 0.215(15) 0.293(19) 0.190(10) 0.006(10) 0.001(8) -0.038(12)
F3 0.255(17) 0.291(14) 0.221(15) 0.003(11) 0.034(12) -0.066(11)
F4 0.192(13) 0.280(19) 0.196(10) 0.003(10) 0.002(9) -0.050(12)
F5 0.221(14) 0.312(16) 0.202(14) -0.005(12) 0.033(11) -0.073(12)
F6 0.210(13) 0.318(16) 0.230(15) 0.001(12) 0.031(10) -0.011(11)
N1 0.101(7) 0.118(9) 0.103(6) 0.019(6) 0.016(5) 0.011(6)
N22 0.095(6) 0.115(7) 0.105(9) 0.017(6) 0.004(6) 0.003(5)
N43 0.082(8) 0.123(8) 0.119(7) 0.006(6) 0.007(6) -0.005(6)
N52 0.115(9) 0.103(7) 0.126(11) 0.007(7) 0.011(7) -0.007(6)
N55 0.086(8) 0.095(8) 0.126(6) 0.006(5) 0.011(5) -0.018(6)
N64 0.147(12) 0.109(13) 0.119(10) 0.026(8) 0.002(8) -0.006(10)
N67 0.127(9) 0.135(13) 0.142(7) 0.014(7) 0.021(6) -0.010(8)
N74 0.123(9) 0.109(10) 0.159(8) 0.013(7) 0.015(6) -0.018(7)
N80 0.131(9) 0.126(12) 0.153(7) 0.012(7) 0.021(6) -0.014(8)
N86 0.123(7) 0.125(13) 0.144(8) 0.013(7) 0.015(6) -0.011(7)
C2 0.110(9) 0.121(13) 0.099(7) 0.015(7) 0.005(5) -0.002(8)
C3 0.111(9) 0.125(15) 0.112(10) 0.013(9) 0.003(7) -0.002(9)
C4 0.110(8) 0.133(14) 0.127(9) 0.002(9) 0.008(6) -0.018(8)
C5 0.106(10) 0.15(2) 0.123(9) -0.004(9) 0.006(7) 0.007(11)
C6 0.094(9) 0.130(15) 0.116(9) 0.002(8) 0.010(6) -0.004(9)
C7 0.117(11) 0.147(15) 0.109(7) 0.011(7) 0.009(6) 0.008(11)
C8 0.099(9) 0.108(10) 0.110(6) 0.002(6) 0.002(5) -0.018(7)
C9 0.120(12) 0.151(18) 0.113(9) 0.002(8) 0.010(7) 0.006(12)
C10 0.114(13) 0.152(17) 0.108(9) -0.003(9) 0.007(8) 0.004(12)
C11 0.109(13) 0.161(18) 0.112(10) 0.007(9) 0.014(8) -0.003(12)
C12 0.109(12) 0.144(16) 0.109(8) 0.005(8) 0.009(7) -0.013(11)
C13 0.110(8) 0.141(10) 0.114(12) 0.003(8) 0.013(7) -0.013(6)
C14 0.117(10) 0.145(11) 0.136(17) 0.001(9) 0.009(9) -0.014(7)
C15 0.121(10) 0.153(12) 0.128(17) 0.001(10) 0.010(10) -0.013(8)
C16 0.115(10) 0.155(12) 0.112(14) 0.007(10) 0.025(9) -0.009(8)
C17 0.119(10) 0.151(13) 0.147(18) 0.012(10) 0.012(10) -0.008(8)
C18 0.117(10) 0.143(11) 0.145(18) 0.009(9) 0.014(10) -0.014(7)
C19 0.15(2) 0.148(12) 0.19(3) 0.011(12) -0.004(18) -0.014(10)
C20 0.115(11) 0.17(2) 0.15(2) 0.029(16) 0.012(11) -0.008(11)
C21 0.121(14) 0.140(14) 0.16(2) 0.014(13) 0.009(13) -0.011(11)
C23 0.114(8) 0.113(8) 0.138(17) 0.016(8) 0.009(7) -0.008(5)
C24 0.123(9) 0.119(10) 0.16(2) 0.025(10) 0.008(9) -0.004(7)
C25 0.125(9) 0.128(10) 0.19(2) 0.019(10) 0.001(10) -0.006(7)
C26 0.090(9) 0.122(10) 0.19(3) 0.017(10) 0.006(10) 0.008(7)
C27 0.086(7) 0.120(11) 0.19(2) 0.021(11) 0.007(8) 0.006(6)
C28 0.116(8) 0.112(8) 0.115(15) 0.003(8) 0.009(7) -0.012(6)
C29 0.107(7) 0.115(7) 0.128(12) 0.013(7) 0.009(7) -0.018(5)
C30 0.108(9) 0.122(12) 0.15(2) -0.004(11) 0.003(8) -0.023(7)
C31 0.121(11) 0.129(12) 0.18(2) 0.006(13) 0.011(11) -0.032(8)
C32 0.128(11) 0.126(13) 0.19(3) 0.004(13) 0.006(12) -0.030(8)
C33 0.129(11) 0.130(11) 0.26(4) 0.043(14) 0.001(12) -0.029(8)
C34 0.126(12) 0.125(12) 0.216(16) 0.032(10) 0.005(10) -0.007(9)
C35 0.133(17) 0.140(16) 0.228(16) 0.018(11) 0.009(11) -0.006(13)
C36 0.16(2) 0.16(2) 0.261(19) 0.015(14) -0.002(14) 0.017(18)
C37 0.130(15) 0.102(14) 0.258(19) 0.035(12) 0.003(13) -0.028(11)
C38 0.17(2) 0.15(2) 0.255(19) 0.027(13) -0.012(14) 0.011(17)
C39 0.22(3) 0.19(2) 0.228(17) 0.008(14) -0.029(14) 0.06(2)
C40 0.14(2) 0.14(2) 0.226(17) 0.012(13) 0.013(13) 0.002(17)
C41 0.18(2) 0.16(2) 0.31(3) 0.03(2) 0.00(2) 0.03(2)
C42 0.25(4) 0.18(2) 0.211(19) 0.027(16) -0.027(19) 0.06(3)
C44 0.107(11) 0.104(9) 0.117(8) 0.011(6) 0.006(7) -0.009(8)
C45 0.083(9) 0.100(8) 0.124(10) 0.011(7) 0.002(7) 0.005(6)
C46 0.118(12) 0.120(9) 0.130(10) 0.004(7) 0.017(9) -0.014(9)
C47 0.093(12) 0.120(11) 0.132(10) -0.001(8) 0.011(8) -0.008(9)
C48 0.111(13) 0.129(12) 0.127(10) -0.008(8) 0.025(9) -0.025(10)
C49 0.103(10) 0.109(8) 0.112(11) 0.012(7) 0.008(8) -0.003(6)
C50 0.131(12) 0.113(10) 0.20(2) -0.014(12) 0.055(14) -0.017(8)
C51 0.141(13) 0.111(9) 0.19(2) -0.011(11) 0.058(15) -0.022(8)
C53 0.122(11) 0.109(10) 0.149(16) -0.002(9) 0.020(11) -0.009(7)
C54 0.094(10) 0.112(9) 0.107(12) 0.006(8) 0.000(8) 0.000(7)
C56 0.115(12) 0.107(9) 0.112(7) 0.005(6) 0.007(7) -0.020(9)
C57 0.125(14) 0.114(12) 0.114(8) -0.003(7) 0.007(8) -0.023(11)
C58 0.130(13) 0.108(11) 0.124(8) 0.007(7) 0.015(7) -0.011(9)
C59 0.140(17) 0.124(13) 0.125(9) -0.011(8) 0.037(10) -0.026(12)
C60 0.096(11) 0.092(10) 0.122(8) -0.005(7) 0.028(8) -0.015(8)
C61 0.125(11) 0.109(13) 0.123(8) 0.010(7) 0.015(7) -0.004(9)
C62 0.138(12) 0.109(14) 0.125(10) 0.022(9) 0.006(8) -0.012(10)
C63 0.148(13) 0.136(19) 0.134(11) 0.009(11) 0.011(9) -0.016(11)
C65 0.137(13) 0.126(17) 0.119(10) 0.007(10) 0.015(8) -0.006(10)
C66 0.133(12) 0.135(19) 0.127(10) 0.002(10) 0.019(8) -0.010(10)
C68 0.133(10) 0.118(14) 0.144(8) 0.010(8) 0.018(7) -0.015(10)
C69 0.141(13) 0.134(18) 0.147(9) 0.011(9) 0.023(8) -0.010(12)
C70 0.130(12) 0.124(15) 0.146(9) 0.019(9) 0.031(7) -0.020(10)
C71 0.125(9) 0.119(14) 0.144(9) 0.019(8) 0.026(6) -0.019(8)
C72 0.131(10) 0.114(14) 0.164(9) 0.005(8) 0.010(7) -0.016(9)
C73 0.130(11) 0.100(13) 0.162(8) 0.006(7) 0.012(7) -0.027(9)
C75 0.117(10) 0.095(12) 0.164(9) 0.007(7) 0.013(7) -0.026(8)
C76 0.131(11) 0.126(17) 0.166(11) 0.009(10) 0.013(8) -0.011(11)
C77 0.135(12) 0.121(17) 0.168(11) 0.008(10) 0.014(8) -0.010(11)
C78 0.133(10) 0.125(15) 0.163(9) 0.008(8) 0.016(7) -0.013(9)
C79 0.138(10) 0.152(19) 0.159(9) 0.014(9) 0.021(7) 0.000(11)
C81 0.144(10) 0.129(19) 0.153(9) 0.006(9) 0.015(7) 0.006(10)
C82 0.157(14) 0.21(3) 0.157(10) -0.001(10) 0.016(8) 0.042(17)
C83 0.167(16) 0.24(4) 0.159(11) 0.003(11) 0.013(9) 0.06(2)
C84 0.140(10) 0.121(15) 0.149(9) 0.017(8) 0.017(7) -0.001(9)
C85 0.129(10) 0.139(18) 0.148(8) 0.013(8) 0.013(6) -0.003(10)
C87 0.125(10) 0.124(16) 0.153(8) 0.015(7) 0.020(6) -0.013(9)
C88 0.125(10) 0.112(15) 0.155(10) 0.011(10) 0.017(8) -0.014(9)
C89 0.122(10) 0.128(18) 0.155(10) 0.010(10) 0.016(8) -0.006(10)
C90 0.124(9) 0.111(13) 0.153(8) 0.015(7) 0.021(6) -0.021(8)
C91 0.172(16) 0.135(17) 0.162(10) 0.006(9) 0.008(9) 0.001(12)
C92 0.19(2) 0.15(2) 0.174(15) 0.022(14) -0.010(13) -0.019(18)
C93 0.23(3) 0.18(3) 0.178(16) 0.034(17) -0.022(17) -0.04(2)
C94 0.23(3) 0.17(3) 0.184(17) 0.031(18) -0.008(16) -0.03(2)
C95 0.25(3) 0.20(3) 0.186(18) 0.04(2) -0.013(16) -0.05(3)
C96 0.21(2) 0.18(3) 0.176(16) 0.024(16) -0.004(14) -0.04(2)
C97 0.124(10) 0.150(14) 0.158(16) 0.000(11) 0.006(9) -0.010(8)
C98 0.118(10) 0.144(15) 0.19(2) 0.007(14) 0.003(11) -0.003(9)
C99 0.127(12) 0.153(17) 0.18(2) 0.024(16) 0.004(12) 0.003(10)
C100 0.153(16) 0.160(18) 0.23(3) 0.001(19) 0.023(16) -0.005(11)
C101 0.156(16) 0.168(17) 0.29(5) -0.04(2) 0.043(18) -0.013(12)
C102 0.150(15) 0.162(15) 0.27(4) -0.037(19) 0.034(16) -0.019(11)
C103 0.164(14) 0.161(18) 0.151(9) 0.023(9) 0.005(8) 0.011(12)
C104 0.155(16) 0.152(18) 0.153(13) 0.011(12) 0.010(11) 0.018(13)
C105 0.18(2) 0.20(3) 0.161(14) 0.004(13) 0.002(13) 0.00(2)
C106 0.19(3) 0.23(3) 0.169(15) 0.020(14) -0.001(14) -0.01(2)
C107 0.18(3) 0.21(3) 0.156(13) 0.038(13) -0.013(12) 0.00(2)
C108 0.145(17) 0.17(2) 0.155(12) 0.036(12) 0.004(10) 0.028(14)
C109 0.132(10) 0.148(13) 0.163(16) 0.008(11) 0.022(9) -0.009(8)
C110 0.119(11) 0.154(14) 0.144(18) 0.027(12) 0.007(10) -0.002(9)
C111 0.130(13) 0.189(18) 0.17(2) 0.006(16) 0.015(13) 0.003(11)
C112 0.143(15) 0.191(18) 0.18(3) 0.001(17) 0.002(15) 0.008(11)
C113 0.141(15) 0.182(16) 0.17(2) -0.002(14) -0.002(15) 0.012(11)
C114 0.139(14) 0.150(13) 0.18(2) 0.004(12) 0.006(14) -0.001(10)
C121 0.18(3) 0.22(5) 0.28(4) 0.09(3) 0.06(3) 0.03(3)
C122 0.22(3) 0.27(6) 0.28(4) 0.09(3) 0.02(3) -0.07(3)
C123 0.21(3) 0.23(5) 0.18(3) 0.01(3) 0.00(2) -0.09(3)

loop_
_atom_type_symbol
_atom_type_description
_atom_type_scat_dispersion_real
_atom_type_scat_dispersion_imag
_atom_type_scat_source
C C 0.0181 0.0091
;
International Tables for Crystallography
(Vol. C, Tables 4.2.6.8 and 6.1.1.4)
;
H H 0.0000 0.0000
;
International Tables for Crystallography
(Vol. C, Table 6.1.1.4)
;
F F 0.0727 0.0534
;
International Tables for Crystallography
(Vol. C, Tables 4.2.6.8 and 6.1.1.4)
;
Ir Ir -4.7710 6.5667
;
International Tables for Crystallography
(Vol. C, Tables 4.2.6.8 and 6.1.1.4)
;
N N 0.0311 0.0180
;
International Tables for Crystallography
(Vol. C, Tables 4.2.6.8 and 6.1.1.4)
;
P P 0.2955 0.4335
;
International Tables for Crystallography
(Vol. C, Tables 4.2.6.8 and 6.1.1.4)
;
Zn Zn -1.5491 0.6778
;
International Tables for Crystallography
(Vol. C, Tables 4.2.6.8 and 6.1.1.4)
;

loop_
_geom_angle_atom_site_label_1
_geom_angle_atom_site_label_2
_geom_angle_atom_site_label_3
_geom_angle
_geom_angle_site_symmetry_1
N22 Ir1 N1 172.5(9) .
N22 Ir1 C8 95.2(8) .
N1 Ir1 C8 78.6(8) .
N22 Ir1 N55 90.1(8) .
N1 Ir1 N55 96.2(8) .
C8 Ir1 N55 174.5(8) .
N22 Ir1 C29 80.5(10) .
N1 Ir1 C29 95.2(10) .
C8 Ir1 C29 89.9(10) .
N55 Ir1 C29 92.4(9) .
N22 Ir1 N43 94.5(8) .
N1 Ir1 N43 90.6(8) .
C8 Ir1 N43 98.9(9) .
N55 Ir1 N43 79.2(7) .
C29 Ir1 N43 170.3(9) .
N80 Zn1 N67 166.2(10) .
N80 Zn1 N74 88.5(11) .
N67 Zn1 N74 89.1(11) .
N80 Zn1 N86 90.3(11) .
N67 Zn1 N86 87.7(10) .
N74 Zn1 N86 161.7(9) .
N80 Zn1 N52 94.7(9) .
N67 Zn1 N52 99.1(9) .
N74 Zn1 N52 98.1(8) .
N86 Zn1 N52 100.2(9) .
F5 P1 F1 112(2) .
F5 P1 F2 89.0(16) .
F1 P1 F2 82.7(19) .
F5 P1 F3 151(2) .
F1 P1 F3 95(2) .
F2 P1 F3 85.5(18) .
F5 P1 F6 74.8(18) .
F1 P1 F6 173(2) .
F2 P1 F6 97.0(19) .
F3 P1 F6 78(2) .
F5 P1 F4 94.7(16) .
F1 P1 F4 99.0(19) .
F2 P1 F4 175(2) .
F3 P1 F4 89.6(17) .
F6 P1 F4 80.7(17) .
C6 N1 C2 111.7(17) .
C6 N1 Ir1 126.0(15) .
C2 N1 Ir1 122.1(15) .
C27 N22 C23 110.3(19) .
C27 N22 Ir1 129.2(16) .
C23 N22 Ir1 119.3(15) .
C48 N43 C44 116.0(19) .
C48 N43 Ir1 126.8(17) .
C44 N43 Ir1 117.1(15) .
C53 N52 C51 118(2) .
C53 N52 Zn1 122.0(19) .
C51 N52 Zn1 119.8(18) .
C60 N55 C56 111.4(17) .
C60 N55 Ir1 131.7(14) .
C56 N55 Ir1 116.7(13) .
C65 N64 C63 119(3) .
C68 N67 C71 105(2) .
C68 N67 Zn1 129(2) .
C71 N67 Zn1 126(2) .
C75 N74 C73 102(3) .
C75 N74 Zn1 128(2) .
C73 N74 Zn1 130(2) .
C79 N80 C81 98(3) .
C79 N80 Zn1 131(2) .
C81 N80 Zn1 131(2) .
C85 N86 C87 106(3) .
C85 N86 Zn1 126(2) .
C87 N86 Zn1 127(2) .
C3 C2 N1 121(2) .
C3 C2 C7 130(2) .
N1 C2 C7 107.7(19) .
C4 C3 C2 124(2) .
C4 C3 H3 118.1 .
C2 C3 H3 118.1 .
C5 C4 C3 115(2) .
C5 C4 C13 124(3) .
C3 C4 C13 121(2) .
C4 C5 C6 128(3) .
C4 C5 H5 116.1 .
C6 C5 H5 116.1 .
C5 C6 N1 119(2) .
C5 C6 H6 120.3 .
N1 C6 H6 120.3 .
C12 C7 C8 126(3) .
C12 C7 C2 120(2) .
C8 C7 C2 113(2) .
C7 C8 C9 110(2) .
C7 C8 Ir1 117.9(16) .
C9 C8 Ir1 131.0(16) .
C10 C9 C8 129(2) .
C10 C9 H9 115.5 .
C8 C9 H9 115.5 .
C9 C10 C11 113(3) .
C9 C10 H10 123.6 .
C11 C10 H10 123.6 .
C10 C11 C12 125(3) .
C10 C11 H11 117.4 .
C12 C11 H11 117.4 .
C7 C12 C11 116(3) .
C7 C12 H12 122.1 .
C11 C12 H12 122.1 .
C14 C13 C18 120.0 .
C14 C13 C4 118.2(17) .
C18 C13 C4 121.8(17) .
C13 C14 C15 120.0 .
C13 C14 C19 118.2(18) .
C15 C14 C19 121.7(18) .
C16 C15 C14 120.0 .
C16 C15 H15 120.0 .
C14 C15 H15 120.0 .
C15 C16 C17 120.0 .
C15 C16 C20 121.4(18) .
C17 C16 C20 118.6(18) .
C16 C17 C18 120.0 .
C16 C17 H17 120.0 .
C18 C17 H17 120.0 .
C17 C18 C13 120.0 .
C17 C18 C21 116.5(18) .
C13 C18 C21 123.4(18) .
C14 C19 H19A 109.5 .
C14 C19 H19B 109.5 .
H19A C19 H19B 109.5 .
C14 C19 H19C 109.5 .
H19A C19 H19C 109.5 .
H19B C19 H19C 109.5 .
C16 C20 H20A 109.5 .
C16 C20 H20B 109.5 .
H20A C20 H20B 109.5 .
C16 C20 H20C 109.5 .
H20A C20 H20C 109.5 .
H20B C20 H20C 109.5 .
C18 C21 H21A 109.5 .
C18 C21 H21B 109.5 .
H21A C21 H21B 109.5 .
C18 C21 H21C 109.5 .
H21A C21 H21C 109.5 .
H21B C21 H21C 109.5 .
C24 C23 C28 126(3) .
C24 C23 N22 125(3) .
C28 C23 N22 109(2) .
C23 C24 C25 120(3) .
C23 C24 H24 119.9 .
C25 C24 H24 119.9 .
C24 C25 C26 121(3) .
C24 C25 C34 120(3) .
C26 C25 C34 118(3) .
C27 C26 C25 117(3) .
C27 C26 H26 121.4 .
C25 C26 H26 121.4 .
N22 C27 C26 126(3) .
N22 C27 H27 117.0 .
C26 C27 H27 117.0 .
C33 C28 C29 123(3) .
C33 C28 C23 125(3) .
C29 C28 C23 113(2) .
C30 C29 C28 117(2) .
C30 C29 Ir1 125(2) .
C28 C29 Ir1 117.7(17) .
C29 C30 C31 120(3) .
C29 C30 H30 120.0 .
C31 C30 H30 120.0 .
C32 C31 C30 116(3) .
C32 C31 H31 121.8 .
C30 C31 H31 121.8 .
C33 C32 C31 121(3) .
C33 C32 H32 119.3 .
C31 C32 H32 119.3 .
C28 C33 C32 122(4) .
C28 C33 H33 118.8 .
C32 C33 H33 118.8 .
C35 C34 C39 120.0 .
C35 C34 C25 119(3) .
C39 C34 C25 121(3) .
C34 C35 C36 120.0 .
C34 C35 C40 124(2) .
C36 C35 C40 116(2) .
C35 C36 C37 120.0 .
C35 C36 H36 120.0 .
C37 C36 H36 120.0 .
C36 C37 C38 120.0 .
C36 C37 C41 122(3) .
C38 C37 C41 118(3) .
C37 C38 C39 120.0 .
C37 C38 H38 120.0 .
C39 C38 H38 120.0 .
C38 C39 C34 120.0 .
C38 C39 C42 120(3) .
C34 C39 C42 120(3) .
C35 C40 H40A 109.5 .
C35 C40 H40B 109.5 .
H40A C40 H40B 109.5 .
C35 C40 H40C 109.5 .
H40A C40 H40C 109.5 .
H40B C40 H40C 109.5 .
C37 C41 H41A 109.5 .
C37 C41 H41B 109.5 .
H41A C41 H41B 109.5 .
C37 C41 H41C 109.5 .
H41A C41 H41C 109.5 .
H41B C41 H41C 109.5 .
C39 C42 H42A 109.5 .
C39 C42 H42B 109.5 .
H42A C42 H42B 109.5 .
C39 C42 H42C 109.5 .
H42A C42 H42C 109.5 .
H42B C42 H42C 109.5 .
N43 C44 C45 121(2) .
N43 C44 C56 115(2) .
C45 C44 C56 124(2) .
C46 C45 C44 122(3) .
C46 C45 H45 119.0 .
C44 C45 H45 119.0 .
C45 C46 C47 121(3) .
C45 C46 C49 122(3) .
C47 C46 C49 117(2) .
C46 C47 C48 114(2) .
C46 C47 H47 123.0 .
C48 C47 H47 123.0 .
N43 C48 C47 126(3) .
N43 C48 H48 116.9 .
C47 C48 H48 116.9 .
C54 C49 C50 118(3) .
C54 C49 C46 124(2) .
C50 C49 C46 118(3) .
C51 C50 C49 122(3) .
C51 C50 H50 118.9 .
C49 C50 H50 118.9 .
C50 C51 N52 121(3) .
C50 C51 H51 119.7 .
N52 C51 H51 119.7 .
N52 C53 C54 123(3) .
N52 C53 H53 118.3 .
C54 C53 H53 118.3 .
C49 C54 C53 118(3) .
C49 C54 H54 120.9 .
C53 C54 H54 120.9 .
C57 C56 C44 127(2) .
C57 C56 N55 121(2) .
C44 C56 N55 112(2) .
C58 C57 C56 124(3) .
C58 C57 H57 117.8 .
C56 C57 H57 117.8 .
C57 C58 C59 115(3) .
C57 C58 C61 124(3) .
C59 C58 C61 120(2) .
C60 C59 C58 124(2) .
C60 C59 H59 117.9 .
C58 C59 H59 117.9 .
C59 C60 N55 123(2) .
C59 C60 H60 118.4 .
N55 C60 H60 118.4 .
C66 C61 C62 116(3) .
C66 C61 C58 122(3) .
C62 C61 C58 122(3) .
C61 C62 C63 119(3) .
C61 C62 H62 120.3 .
C63 C62 H62 120.3 .
N64 C63 C62 121(3) .
N64 C63 H63 119.4 .
C62 C63 H63 119.4 .
N64 C65 C66 121(3) .
N64 C65 H65 119.7 .
C66 C65 H65 119.7 .
C61 C66 C65 123(3) .
C61 C66 H66 118.6 .
C65 C66 H66 118.6 .
N67 C68 C72 121(3) .
N67 C68 C69 117(3) .
C72 C68 C69 122(3) .
C70 C69 C68 100(3) .
C70 C69 H69 130.2 .
C68 C69 H69 130.2 .
C69 C70 C71 108(3) .
C69 C70 H70 125.9 .
C71 C70 H70 125.9 .
C90 C71 N67 131(3) .
C90 C71 C70 119(3) .
N67 C71 C70 110(3) .
C73 C72 C68 130(3) .
C73 C72 C91 119(3) .
C68 C72 C91 111(3) .
C72 C73 C77 126(3) .
C72 C73 N74 121(3) .
C77 C73 N74 113(3) .
N74 C75 C78 127(3) .
N74 C75 C76 112(3) .
C78 C75 C76 121(3) .
C77 C76 C75 103(3) .
C77 C76 H76 128.6 .
C75 C76 H76 128.6 .
C73 C77 C76 110(3) .
C73 C77 H77 125.1 .
C76 C77 H77 125.1 .
C75 C78 C97 121(3) .
C75 C78 C79 122(3) .
C97 C78 C79 117(3) .
N80 C79 C78 123(3) .
N80 C79 C83 113(3) .
C78 C79 C83 124(3) .
C82 C81 C84 129(3) .
C82 C81 N80 114(3) .
C84 C81 N80 116(3) .
C83 C82 C81 107(4) .
C83 C82 H82 126.6 .
C81 C82 H82 126.6 .
C82 C83 C79 107(4) .
C82 C83 H83 126.5 .
C79 C83 H83 126.5 .
C85 C84 C81 130(3) .
C85 C84 C103 116(3) .
C81 C84 C103 114(3) .
N86 C85 C84 126(3) .
N86 C85 C89 111(3) .
C84 C85 C89 123(3) .
N86 C87 C88 109(3) .
N86 C87 C90 125(3) .
C88 C87 C90 125(3) .
C89 C88 C87 108(3) .
C89 C88 H88 125.8 .
C87 C88 H88 125.8 .
C88 C89 C85 105(3) .
C88 C89 H89 127.7 .
C85 C89 H89 127.7 .
C71 C90 C87 120(3) .
C71 C90 C109 121(3) .
C87 C90 C109 119(3) .
C92 C91 C96 120.0 .
C92 C91 C72 123(2) .
C96 C91 C72 117(2) .
C91 C92 C93 120.0 .
C91 C92 H92 120.0 .
C93 C92 H92 120.0 .
C92 C93 C94 120.0 .
C92 C93 H93 120.0 .
C94 C93 H93 120.0 .
C95 C94 C93 120.0 .
C95 C94 H94 120.0 .
C93 C94 H94 120.0 .
C96 C95 C94 120.0 .
C96 C95 H95 120.0 .
C94 C95 H95 120.0 .
C95 C96 C91 120.0 .
C95 C96 H96 120.0 .
C91 C96 H96 120.0 .
C98 C97 C102 120.0 .
C98 C97 C78 119(2) .
C102 C97 C78 120(2) .
C99 C98 C97 120.0 .
C99 C98 H98 120.0 .
C97 C98 H98 120.0 .
C98 C99 C100 120.0 .
C98 C99 H99 120.0 .
C100 C99 H99 120.0 .
C101 C100 C99 120.0 .
C101 C100 H100 120.0 .
C99 C100 H100 120.0 .
C100 C101 C102 120.0 .
C100 C101 H101 120.0 .
C102 C101 H101 120.0 .
C101 C102 C97 120.0 .
C101 C102 H102 120.0 .
C97 C102 H102 120.0 .
C104 C103 C108 120.0 .
C104 C103 C84 118(2) .
C108 C103 C84 122(2) .
C103 C104 C105 120.0 .
C103 C104 H104 120.0 .
C105 C104 H104 120.0 .
C106 C105 C104 120.0 .
C106 C105 H105 120.0 .
C104 C105 H105 120.0 .
C105 C106 C107 120.0 .
C105 C106 H106 120.0 .
C107 C106 H106 120.0 .
C108 C107 C106 120.0 .
C108 C107 H107 120.0 .
C106 C107 H107 120.0 .
C107 C108 C103 120.0 .
C107 C108 H108 120.0 .
C103 C108 H108 120.0 .
C110 C109 C114 120.0 .
C110 C109 C90 121.3(19) .
C114 C109 C90 118.7(19) .
C109 C110 C111 120.0 .
C109 C110 H110 120.0 .
C111 C110 H110 120.0 .
C112 C111 C110 120.0 .
C112 C111 H111 120.0 .
C110 C111 H111 120.0 .
C113 C112 C111 120.0 .
C113 C112 H112 120.0 .
C111 C112 H112 120.0 .
C112 C113 C114 120.0 .
C112 C113 H113 120.0 .
C114 C113 H113 120.0 .
C113 C114 C109 120.0 .
C113 C114 H114 120.0 .
C109 C114 H114 120.0 .
C122 C121 H12A 109.5 .
C122 C121 H12B 109.5 .
H12A C121 H12B 109.5 .
C122 C121 H12C 109.5 .
H12A C121 H12C 109.5 .
H12B C121 H12C 109.5 .
C123 C122 C121 125(4) .
C123 C122 H12D 106.0 .
C121 C122 H12D 106.0 .
C123 C122 H12E 106.0 .
C121 C122 H12E 106.0 .
H12D C122 H12E 106.3 .
C123 C123 C122 125(6) 2_766
C123 C123 H12F 106.2 2_766
C122 C123 H12F 106.2 .
C123 C123 H12G 106.2 2_766
C122 C123 H12G 106.2 .
H12F C123 H12G 106.4 .

loop_
_geom_bond_atom_site_label_1
_geom_bond_atom_site_label_2
_geom_bond_distance
_geom_bond_site_symmetry_2
Ir1 N22 1.948(14) .
Ir1 N1 1.949(14) .
Ir1 C8 2.008(15) .
Ir1 N55 2.019(14) .
Ir1 C29 2.039(16) .
Ir1 N43 2.121(15) .
Zn1 N80 1.96(3) .
Zn1 N67 2.00(3) .
Zn1 N74 2.01(3) .
Zn1 N86 2.08(3) .
Zn1 N52 2.14(2) .
P1 F5 1.523(17) .
P1 F1 1.525(18) .
P1 F2 1.526(16) .
P1 F3 1.552(18) .
P1 F6 1.566(18) .
P1 F4 1.573(16) .
N1 C6 1.45(3) .
N1 C2 1.46(3) .
N22 C27 1.41(3) .
N22 C23 1.52(3) .
N43 C48 1.33(3) .
N43 C44 1.37(3) .
N52 C53 1.29(3) .
N52 C51 1.40(4) .
N55 C60 1.42(2) .
N55 C56 1.51(3) .
N64 C65 1.33(3) .
N64 C63 1.34(4) .
N67 C68 1.39(3) .
N67 C71 1.40(4) .
N74 C75 1.38(4) .
N74 C73 1.46(4) .
N80 C79 1.41(4) .
N80 C81 1.51(4) .
N86 C85 1.34(4) .
N86 C87 1.40(4) .
C2 C3 1.37(3) .
C2 C7 1.49(4) .
C3 C4 1.36(4) .
C3 H3 0.9500 .
C4 C5 1.30(3) .
C4 C13 1.531(17) .
C5 C6 1.36(3) .
C5 H5 0.9500 .
C6 H6 0.9500 .
C7 C12 1.34(3) .
C7 C8 1.425(18) .
C8 C9 1.427(18) .
C9 C10 1.36(3) .
C9 H9 0.9500 .
C10 C11 1.39(4) .
C10 H10 0.9500 .
C11 C12 1.41(4) .
C11 H11 0.9500 .
C12 H12 0.9500 .
C13 C14 1.3900 .
C13 C18 1.3900 .
C14 C15 1.3900 .
C14 C19 1.53(4) .
C15 C16 1.3900 .
C15 H15 0.9500 .
C16 C17 1.3900 .
C16 C20 1.63(3) .
C17 C18 1.3900 .
C17 H17 0.9500 .
C18 C21 1.55(3) .
C19 H19A 0.9800 .
C19 H19B 0.9800 .
C19 H19C 0.9800 .
C20 H20A 0.9800 .
C20 H20B 0.9800 .
C20 H20C 0.9800 .
C21 H21A 0.9800 .
C21 H21B 0.9800 .
C21 H21C 0.9800 .
C23 C24 1.34(4) .
C23 C28 1.52(4) .
C24 C25 1.36(4) .
C24 H24 0.9500 .
C25 C26 1.43(4) .
C25 C34 1.48(4) .
C26 C27 1.41(3) .
C26 H26 0.9500 .
C27 H27 0.9500 .
C28 C33 1.31(4) .
C28 C29 1.45(4) .
C29 C30 1.39(3) .
C30 C31 1.48(4) .
C30 H30 0.9500 .
C31 C32 1.43(4) .
C31 H31 0.9500 .
C32 C33 1.34(4) .
C32 H32 0.9500 .
C33 H33 0.9500 .
C34 C35 1.3900 .
C34 C39 1.3900 .
C35 C36 1.3900 .
C35 C40 1.62(4) .
C36 C37 1.3900 .
C36 H36 0.9500 .
C37 C38 1.3900 .
C37 C41 1.55(4) .
C38 C39 1.3900 .
C38 H38 0.9500 .
C39 C42 1.51(5) .
C40 H40A 0.9800 .
C40 H40B 0.9800 .
C40 H40C 0.9800 .
C41 H41A 0.9800 .
C41 H41B 0.9800 .
C41 H41C 0.9800 .
C42 H42A 0.9800 .
C42 H42B 0.9800 .
C42 H42C 0.9800 .
C44 C45 1.38(3) .
C44 C56 1.49(3) .
C45 C46 1.32(3) .
C45 H45 0.9500 .
C46 C47 1.40(4) .
C46 C49 1.56(4) .
C47 C48 1.41(3) .
C47 H47 0.9500 .
C48 H48 0.9500 .
C49 C54 1.34(3) .
C49 C50 1.40(4) .
C50 C51 1.34(4) .
C50 H50 0.9500 .
C51 H51 0.9500 .
C53 C54 1.45(4) .
C53 H53 0.9500 .
C54 H54 0.9500 .
C56 C57 1.36(3) .
C57 C58 1.35(3) .
C57 H57 0.9500 .
C58 C59 1.40(4) .
C58 C61 1.45(4) .
C59 C60 1.35(3) .
C59 H59 0.9500 .
C60 H60 0.9500 .
C61 C66 1.36(4) .
C61 C62 1.38(4) .
C62 C63 1.47(4) .
C62 H62 0.9500 .
C63 H63 0.9500 .
C65 C66 1.43(4) .
C65 H65 0.9500 .
C66 H66 0.9500 .
C68 C72 1.51(4) .
C68 C69 1.52(4) .
C69 C70 1.48(4) .
C69 H69 0.9500 .
C70 C71 1.53(4) .
C70 H70 0.9500 .
C71 C90 1.35(4) .
C72 C73 1.27(4) .
C72 C91 1.528(18) .
C73 C77 1.38(4) .
C75 C78 1.39(4) .
C75 C76 1.54(4) .
C76 C77 1.38(4) .
C76 H76 0.9500 .
C77 H77 0.9500 .
C78 C97 1.44(4) .
C78 C79 1.45(4) .
C79 C83 1.49(5) .
C81 C82 1.39(5) .
C81 C84 1.43(4) .
C82 C83 1.36(5) .
C82 H82 0.9500 .
C83 H83 0.9500 .
C84 C85 1.41(4) .
C84 C103 1.54(4) .
C85 C89 1.46(4) .
C87 C88 1.41(4) .
C87 C90 1.44(4) .
C88 C89 1.38(4) .
C88 H88 0.9500 .
C89 H89 0.9500 .
C90 C109 1.47(3) .
C91 C92 1.3900 .
C91 C96 1.3900 .
C92 C93 1.3900 .
C92 H92 0.9500 .
C93 C94 1.3900 .
C93 H93 0.9500 .
C94 C95 1.3900 .
C94 H94 0.9500 .
C95 C96 1.3900 .
C95 H95 0.9500 .
C96 H96 0.9500 .
C97 C98 1.3900 .
C97 C102 1.3900 .
C98 C99 1.3900 .
C98 H98 0.9500 .
C99 C100 1.3900 .
C99 H99 0.9500 .
C100 C101 1.3900 .
C100 H100 0.9500 .
C101 C102 1.3900 .
C101 H101 0.9500 .
C102 H102 0.9500 .
C103 C104 1.3900 .
C103 C108 1.3900 .
C104 C105 1.3900 .
C104 H104 0.9500 .
C105 C106 1.3900 .
C105 H105 0.9500 .
C106 C107 1.3900 .
C106 H106 0.9500 .
C107 C108 1.3900 .
C107 H107 0.9500 .
C108 H108 0.9500 .
C109 C110 1.3900 .
C109 C114 1.3900 .
C110 C111 1.3900 .
C110 H110 0.9500 .
C111 C112 1.3900 .
C111 H111 0.9500 .
C112 C113 1.3900 .
C112 H112 0.9500 .
C113 C114 1.3900 .
C113 H113 0.9500 .
C114 H114 0.9500 .
C121 C122 1.49(2) .
C121 H12A 0.9800 .
C121 H12B 0.9800 .
C121 H12C 0.9800 .
C122 C123 1.48(2) .
C122 H12D 0.9900 .
C122 H12E 0.9900 .
C123 C123 1.31(7) 2_766
C123 H12F 0.9900 .
C123 H12G 0.9900 .

loop_
_geom_torsion_atom_site_label_1
_geom_torsion_atom_site_label_2
_geom_torsion_atom_site_label_3
_geom_torsion_atom_site_label_4
_geom_torsion
_geom_torsion_site_symmetry_4
C6 N1 C2 C3 -11(3) .
Ir1 N1 C2 C3 164(2) .
C6 N1 C2 C7 -178(2) .
Ir1 N1 C2 C7 -3(3) .
N1 C2 C3 C4 6(4) .
C7 C2 C3 C4 170(3) .
C2 C3 C4 C5 -2(4) .
C2 C3 C4 C13 -177(2) .
C3 C4 C5 C6 3(5) .
C13 C4 C5 C6 178(3) .
C4 C5 C6 N1 -9(5) .
C2 N1 C6 C5 11(3) .
Ir1 N1 C6 C5 -163(2) .
C3 C2 C7 C12 22(5) .
N1 C2 C7 C12 -173(2) .
C3 C2 C7 C8 -161(3) .
N1 C2 C7 C8 4(3) .
C12 C7 C8 C9 0(4) .
C2 C7 C8 C9 -176(2) .
C12 C7 C8 Ir1 172(2) .
C2 C7 C8 Ir1 -5(3) .
C7 C8 C9 C10 -6(4) .
Ir1 C8 C9 C10 -176(2) .
C8 C9 C10 C11 7(5) .
C9 C10 C11 C12 -2(5) .
C8 C7 C12 C11 3(5) .
C2 C7 C12 C11 180(3) .
C10 C11 C12 C7 -2(5) .
C5 C4 C13 C14 -96(3) .
C3 C4 C13 C14 79(3) .
C5 C4 C13 C18 83(3) .
C3 C4 C13 C18 -103(3) .
C18 C13 C14 C15 0.0 .
C4 C13 C14 C15 178(2) .
C18 C13 C14 C19 -176(2) .
C4 C13 C14 C19 2(3) .
C13 C14 C15 C16 0.0 .
C19 C14 C15 C16 176(2) .
C14 C15 C16 C17 0.0 .
C14 C15 C16 C20 178(2) .
C15 C16 C17 C18 0.0 .
C20 C16 C17 C18 -178(2) .
C16 C17 C18 C13 0.0 .
C16 C17 C18 C21 -178(2) .
C14 C13 C18 C17 0.0 .
C4 C13 C18 C17 -178(2) .
C14 C13 C18 C21 178(2) .
C4 C13 C18 C21 0(3) .
C27 N22 C23 C24 3(4) .
Ir1 N22 C23 C24 171(2) .
C27 N22 C23 C28 -179(2) .
Ir1 N22 C23 C28 -11(3) .
C28 C23 C24 C25 -175(3) .
N22 C23 C24 C25 3(5) .
C23 C24 C25 C26 -6(5) .
C23 C24 C25 C34 -180(3) .
C24 C25 C26 C27 4(5) .
C34 C25 C26 C27 177(3) .
C23 N22 C27 C26 -6(4) .
Ir1 N22 C27 C26 -173(2) .
C25 C26 C27 N22 3(5) .
C24 C23 C28 C33 10(5) .
N22 C23 C28 C33 -168(3) .
C24 C23 C28 C29 -174(3) .
N22 C23 C28 C29 8(3) .
C33 C28 C29 C30 -3(5) .
C23 C28 C29 C30 -179(2) .
C33 C28 C29 Ir1 173(3) .
C23 C28 C29 Ir1 -3(3) .
C28 C29 C30 C31 1(4) .
Ir1 C29 C30 C31 -175(2) .
C29 C30 C31 C32 -1(4) .
C30 C31 C32 C33 3(5) .
C29 C28 C33 C32 5(6) .
C23 C28 C33 C32 -179(3) .
C31 C32 C33 C28 -5(6) .
C24 C25 C34 C35 69(4) .
C26 C25 C34 C35 -105(3) .
C24 C25 C34 C39 -113(3) .
C26 C25 C34 C39 74(4) .
C39 C34 C35 C36 0.0 .
C25 C34 C35 C36 178(2) .
C39 C34 C35 C40 -175(3) .
C25 C34 C35 C40 3(3) .
C34 C35 C36 C37 0.0 .
C40 C35 C36 C37 175(2) .
C35 C36 C37 C38 0.0 .
C35 C36 C37 C41 180(3) .
C36 C37 C38 C39 0.0 .
C41 C37 C38 C39 -180(3) .
C37 C38 C39 C34 0.0 .
C37 C38 C39 C42 -174(3) .
C35 C34 C39 C38 0.0 .
C25 C34 C39 C38 -178(2) .
C35 C34 C39 C42 174(3) .
C25 C34 C39 C42 -4(3) .
C48 N43 C44 C45 4(3) .
Ir1 N43 C44 C45 -178.2(17) .
C48 N43 C44 C56 -176(2) .
Ir1 N43 C44 C56 1(3) .
N43 C44 C45 C46 -6(4) .
C56 C44 C45 C46 174(2) .
C44 C45 C46 C47 8(4) .
C44 C45 C46 C49 176(2) .
C45 C46 C47 C48 -7(4) .
C49 C46 C47 C48 -176(2) .
C44 N43 C48 C47 -5(4) .
Ir1 N43 C48 C47 178(2) .
C46 C47 C48 N43 6(4) .
C45 C46 C49 C54 -32(4) .
C47 C46 C49 C54 136(3) .
C45 C46 C49 C50 149(3) .
C47 C46 C49 C50 -43(4) .
C54 C49 C50 C51 -3(5) .
C46 C49 C50 C51 176(3) .
C49 C50 C51 N52 1(6) .
C53 N52 C51 C50 1(5) .
Zn1 N52 C51 C50 -171(3) .
C51 N52 C53 C54 -2(4) .
Zn1 N52 C53 C54 170.7(18) .
C50 C49 C54 C53 2(4) .
C46 C49 C54 C53 -176(2) .
N52 C53 C54 C49 0(4) .
N43 C44 C56 C57 -179(3) .
C45 C44 C56 C57 0(4) .
N43 C44 C56 N55 -1(3) .
C45 C44 C56 N55 179(2) .
C60 N55 C56 C57 3(3) .
Ir1 N55 C56 C57 178(2) .
C60 N55 C56 C44 -176(2) .
Ir1 N55 C56 C44 -1(3) .
C44 C56 C57 C58 175(3) .
N55 C56 C57 C58 -4(4) .
C56 C57 C58 C59 4(4) .
C56 C57 C58 C61 178(3) .
C57 C58 C59 C60 -3(5) .
C61 C58 C59 C60 -178(3) .
C58 C59 C60 N55 2(4) .
C56 N55 C60 C59 -2(3) .
Ir1 N55 C60 C59 -176(2) .
C57 C58 C61 C66 146(3) .
C59 C58 C61 C66 -40(4) .
C57 C58 C61 C62 -34(4) .
C59 C58 C61 C62 140(3) .
C66 C61 C62 C63 -3(4) .
C58 C61 C62 C63 177(2) .
C65 N64 C63 C62 3(4) .
C61 C62 C63 N64 -1(4) .
C63 N64 C65 C66 -1(4) .
C62 C61 C66 C65 4(4) .
C58 C61 C66 C65 -176(3) .
N64 C65 C66 C61 -2(4) .
C71 N67 C68 C72 -170(3) .
Zn1 N67 C68 C72 12(4) .
C71 N67 C68 C69 8(3) .
Zn1 N67 C68 C69 -170(2) .
N67 C68 C69 C70 -4(3) .
C72 C68 C69 C70 174(3) .
C68 C69 C70 C71 -2(3) .
C68 N67 C71 C90 178(3) .
Zn1 N67 C71 C90 -4(5) .
C68 N67 C71 C70 -9(3) .
Zn1 N67 C71 C70 169.2(18) .
C69 C70 C71 C90 -179(3) .
C69 C70 C71 N67 7(3) .
N67 C68 C72 C73 -11(5) .
C69 C68 C72 C73 171(3) .
N67 C68 C72 C91 174(2) .
C69 C68 C72 C91 -5(4) .
C68 C72 C73 C77 -175(3) .
C91 C72 C73 C77 1(5) .
C68 C72 C73 N74 5(5) .
C91 C72 C73 N74 -179(2) .
C75 N74 C73 C72 174(3) .
Zn1 N74 C73 C72 -2(4) .
C75 N74 C73 C77 -6(3) .
Zn1 N74 C73 C77 178(2) .
C73 N74 C75 C78 -177(3) .
Zn1 N74 C75 C78 0(4) .
C73 N74 C75 C76 6(3) .
Zn1 N74 C75 C76 -177.2(17) .
N74 C75 C76 C77 -5(3) .
C78 C75 C76 C77 178(3) .
C72 C73 C77 C76 -177(3) .
N74 C73 C77 C76 3(4) .
C75 C76 C77 C73 1(3) .
N74 C75 C78 C97 -176(3) .
C76 C75 C78 C97 1(4) .
N74 C75 C78 C79 8(5) .
C76 C75 C78 C79 -175(3) .
C81 N80 C79 C78 170(3) .
Zn1 N80 C79 C78 -4(5) .
C81 N80 C79 C83 -5(4) .
Zn1 N80 C79 C83 -179(3) .
C75 C78 C79 N80 -6(5) .
C97 C78 C79 N80 178(3) .
C75 C78 C79 C83 168(3) .
C97 C78 C79 C83 -8(5) .
C79 N80 C81 C82 10(4) .
Zn1 N80 C81 C82 -176(3) .
C79 N80 C81 C84 -176(3) .
Zn1 N80 C81 C84 -2(4) .
C84 C81 C82 C83 176(4) .
N80 C81 C82 C83 -11(5) .
C81 C82 C83 C79 7(5) .
N80 C79 C83 C82 -1(5) .
C78 C79 C83 C82 -175(4) .
C82 C81 C84 C85 177(4) .
N80 C81 C84 C85 5(5) .
C82 C81 C84 C103 -6(5) .
N80 C81 C84 C103 -179(2) .
C87 N86 C85 C84 180(3) .
Zn1 N86 C85 C84 -5(5) .
C87 N86 C85 C89 1(3) .
Zn1 N86 C85 C89 175.6(19) .
C81 C84 C85 N86 -1(6) .
C103 C84 C85 N86 -177(3) .
C81 C84 C85 C89 178(3) .
C103 C84 C85 C89 2(5) .
C85 N86 C87 C88 4(3) .
Zn1 N86 C87 C88 -171.3(18) .
C85 N86 C87 C90 -178(3) .
Zn1 N86 C87 C90 7(4) .
N86 C87 C88 C89 -7(3) .
C90 C87 C88 C89 175(3) .
C87 C88 C89 C85 7(3) .
N86 C85 C89 C88 -5(3) .
C84 C85 C89 C88 176(3) .
N67 C71 C90 C87 -10(5) .
C70 C71 C90 C87 178(2) .
N67 C71 C90 C109 -180(3) .
C70 C71 C90 C109 8(4) .
N86 C87 C90 C71 8(4) .
C88 C87 C90 C71 -174(3) .
N86 C87 C90 C109 178(3) .
C88 C87 C90 C109 -4(4) .
C73 C72 C91 C92 -66(4) .
C68 C72 C91 C92 111(3) .
C73 C72 C91 C96 109(3) .
C68 C72 C91 C96 -74(3) .
C96 C91 C92 C93 0.0 .
C72 C91 C92 C93 175(3) .
C91 C92 C93 C94 0.0 .
C92 C93 C94 C95 0.0 .
C93 C94 C95 C96 0.0 .
C94 C95 C96 C91 0.0 .
C92 C91 C96 C95 0.0 .
C72 C91 C96 C95 -175(3) .
C75 C78 C97 C98 72(3) .
C79 C78 C97 C98 -111(3) .
C75 C78 C97 C102 -102(3) .
C79 C78 C97 C102 75(3) .
C102 C97 C98 C99 0.0 .
C78 C97 C98 C99 -174(3) .
C97 C98 C99 C100 0.0 .
C98 C99 C100 C101 0.0 .
C99 C100 C101 C102 0.0 .
C100 C101 C102 C97 0.0 .
C98 C97 C102 C101 0.0 .
C78 C97 C102 C101 174(3) .
C85 C84 C103 C104 70(3) .
C81 C84 C103 C104 -107(3) .
C85 C84 C103 C108 -117(3) .
C81 C84 C103 C108 66(3) .
C108 C103 C104 C105 0.0 .
C84 C103 C104 C105 173(2) .
C103 C104 C105 C106 0.0 .
C104 C105 C106 C107 0.0 .
C105 C106 C107 C108 0.0 .
C106 C107 C108 C103 0.0 .
C104 C103 C108 C107 0.0 .
C84 C103 C108 C107 -173(3) .
C71 C90 C109 C110 93(3) .
C87 C90 C109 C110 -78(3) .
C71 C90 C109 C114 -86(3) .
C87 C90 C109 C114 103(3) .
C114 C109 C110 C111 0.0 .
C90 C109 C110 C111 -179(2) .
C109 C110 C111 C112 0.0 .
C110 C111 C112 C113 0.0 .
C111 C112 C113 C114 0.0 .
C112 C113 C114 C109 0.0 .
C110 C109 C114 C113 0.0 .
C90 C109 C114 C113 179(2) .
C121 C122 C123 C123 152(7) 2_766
